data_4120523
loop_
_publ_author_name
'Dettenrieder, Nicole'
'Sch\"adle, Christoph'
'Maichle-M\"ossmer, C\"acilia'
'Sirsch, Peter'
'Anwander, Reiner'

_publ_section_title
;
 A dimethylgallium boryl complex and its methyllithium addition compound.
;
_journal_issue 3
_journal_name_full 'Journal of the American Chemical Society'
_journal_page_first 886
_journal_page_last 889
_journal_paper_doi 10.1021/ja4117318
_journal_volume 136
_journal_year 2014
_chemical_formula_sum 'C32 H50 B Ga N2 O'
_chemical_formula_weight 559.27
_chemical_name_common nd367
_chemical_name_systematic
; 
 ? 
;
_space_group_IT_number 14
_symmetry_cell_setting monoclinic
_symmetry_space_group_name_Hall '-P 2ybc'
_symmetry_space_group_name_H-M 'P 1 21/c 1'
_atom_sites_solution_hydrogens geom
_atom_sites_solution_primary direct
_atom_sites_solution_secondary difmap
_audit_creation_method SHELXL-97
_cell_angle_alpha 90.00
_cell_angle_beta 107.966(4)
_cell_angle_gamma 90.00
_cell_formula_units_Z 4
_cell_length_a 12.1653(9)
_cell_length_b 10.6931(8)
_cell_length_c 25.5308(19)
_cell_measurement_reflns_used 609
_cell_measurement_temperature 100(2)
_cell_measurement_theta_max 57.11
_cell_measurement_theta_min 6.643
_cell_volume 3159.2(4)
_computing_cell_refinement SAINT
_computing_data_collection COSMO
_computing_data_reduction SAINT
_computing_molecular_graphics ortep
_computing_structure_refinement 'SHELXL-97 (Sheldrick, 1997)'
_computing_structure_solution 'SHELXS-97 (Sheldrick, 1990)'
_diffrn_ambient_temperature 100(2)
_diffrn_measured_fraction_theta_full 0.995
_diffrn_measured_fraction_theta_max 0.995
_diffrn_measurement_device_type 'SAMRT APEX II'
_diffrn_measurement_method onega/phi-scans
_diffrn_radiation_monochromator triumph
_diffrn_radiation_source 'fine-focus sealed tube'
_diffrn_radiation_type MoK\a
_diffrn_radiation_wavelength 0.71073
_diffrn_reflns_av_R_equivalents 0.0213
_diffrn_reflns_av_sigmaI/netI 0.0164
_diffrn_reflns_limit_h_max 16
_diffrn_reflns_limit_h_min -16
_diffrn_reflns_limit_k_max 12
_diffrn_reflns_limit_k_min -14
_diffrn_reflns_limit_l_max 34
_diffrn_reflns_limit_l_min -34
_diffrn_reflns_number 62159
_diffrn_reflns_theta_full 29.13
_diffrn_reflns_theta_max 29.13
_diffrn_reflns_theta_min 4.65
_exptl_absorpt_coefficient_mu 0.896
_exptl_absorpt_correction_T_max 0.6973
_exptl_absorpt_correction_T_min 0.5711
_exptl_absorpt_correction_type numerical
_exptl_absorpt_process_details sadabs
_exptl_crystal_colour colourless
_exptl_crystal_density_diffrn 1.176
_exptl_crystal_density_method 'not measured'
_exptl_crystal_description block
_exptl_crystal_F_000 1200
_exptl_crystal_size_max 0.354
_exptl_crystal_size_mid 0.279
_exptl_crystal_size_min 0.218
_refine_diff_density_max 0.391
_refine_diff_density_min -0.279
_refine_diff_density_rms 0.048
_refine_ls_extinction_method none
_refine_ls_goodness_of_fit_ref 1.029
_refine_ls_hydrogen_treatment constr
_refine_ls_matrix_type full
_refine_ls_number_parameters 344
_refine_ls_number_reflns 8466
_refine_ls_number_restraints 0
_refine_ls_restrained_S_all 1.029
_refine_ls_R_factor_all 0.0317
_refine_ls_R_factor_gt 0.0255
_refine_ls_shift/su_max 0.003
_refine_ls_shift/su_mean 0.000
_refine_ls_structure_factor_coef Fsqd
_refine_ls_weighting_details 'calc w=1/[\s^2^(Fo^2^)+(0.0358P)^2^+1.2163P] where P=(Fo^2^+2Fc^2^)/3'
_refine_ls_weighting_scheme calc
_refine_ls_wR_factor_gt 0.0658
_refine_ls_wR_factor_ref 0.0690
_reflns_number_gt 7449
_reflns_number_total 8466
_reflns_threshold_expression >2sigma(I)
_cod_data_source_file ja4117318_si_003.cif
_cod_data_source_block compound3
_cod_original_sg_symbol_H-M P21/c
_cod_database_code 4120523

loop_
_symmetry_equiv_pos_as_xyz
'x, y, z'
'-x, y+1/2, -z+1/2'
'-x, -y, -z'
'x, -y-1/2, z-1/2'

loop_
_atom_site_label
_atom_site_type_symbol
_atom_site_fract_x
_atom_site_fract_y
_atom_site_fract_z
_atom_site_U_iso_or_equiv
_atom_site_adp_type
_atom_site_occupancy
_atom_site_symmetry_multiplicity
_atom_site_calc_flag
_atom_site_refinement_flags
Ga1 Ga 0.347422(10) 0.760399(10) 0.187665(5) 0.01236(4) Uani 1 1 d .
O1 O 0.31747(7) 0.68322(7) 0.25817(3) 0.01660(16) Uani 1 1 d .
N1 N 0.30490(8) 0.61840(8) 0.07697(4) 0.01322(17) Uani 1 1 d .
N5 N 0.15431(8) 0.57111(8) 0.10746(4) 0.01251(17) Uani 1 1 d .
C3 C 0.22843(9) 0.54175(10) 0.03802(4) 0.0159(2) Uani 1 1 d .
H3 H 0.2380 0.5145 0.0043 0.019 Uiso 1 1 calc R
C4 C 0.13885(9) 0.51301(10) 0.05640(4) 0.0152(2) Uani 1 1 d .
H4 H 0.0752 0.4615 0.0377 0.018 Uiso 1 1 calc R
C6 C 0.06779(9) 0.55824(10) 0.13470(4) 0.01290(19) Uani 1 1 d .
C7 C -0.00343(9) 0.66141(10) 0.13640(4) 0.0144(2) Uani 1 1 d .
C8 C -0.08880(10) 0.64580(11) 0.16196(5) 0.0187(2) Uani 1 1 d .
H8 H -0.1370 0.7144 0.1639 0.022 Uiso 1 1 calc R
C9 C -0.10445(10) 0.53159(12) 0.18460(5) 0.0216(2) Uani 1 1 d .
H9 H -0.1635 0.5222 0.2015 0.026 Uiso 1 1 calc R
C10 C -0.03399(10) 0.43159(11) 0.18252(5) 0.0204(2) Uani 1 1 d .
H10 H -0.0454 0.3538 0.1981 0.024 Uiso 1 1 calc R
C11 C 0.05386(9) 0.44250(10) 0.15799(5) 0.0153(2) Uani 1 1 d .
C12 C 0.41058(9) 0.66408(10) 0.07038(4) 0.0140(2) Uani 1 1 d .
C13 C 0.41808(10) 0.79099(11) 0.05722(4) 0.0163(2) Uani 1 1 d .
C14 C 0.52335(10) 0.83447(12) 0.05327(5) 0.0219(2) Uani 1 1 d .
H14 H 0.5309 0.9200 0.0449 0.026 Uiso 1 1 calc R
C15 C 0.61701(11) 0.75494(13) 0.06141(5) 0.0258(3) Uani 1 1 d .
H15 H 0.6881 0.7863 0.0587 0.031 Uiso 1 1 calc R
C16 C 0.60751(10) 0.63005(13) 0.07352(5) 0.0232(3) Uani 1 1 d .
H16 H 0.6722 0.5764 0.0786 0.028 Uiso 1 1 calc R
C17 C 0.50439(10) 0.58148(11) 0.07834(4) 0.0168(2) Uani 1 1 d .
C18 C 0.51867(10) 0.75196(11) 0.21460(5) 0.0203(2) Uani 1 1 d .
H18A H 0.5498 0.7793 0.1854 0.030 Uiso 1 1 calc R
H18B H 0.5430 0.6657 0.2251 0.030 Uiso 1 1 calc R
H18C H 0.5478 0.8067 0.2467 0.030 Uiso 1 1 calc R
C19 C 0.28595(11) 0.93108(11) 0.19335(5) 0.0198(2) Uani 1 1 d .
H19A H 0.3428 0.9785 0.2221 0.030 Uiso 1 1 calc R
H19B H 0.2139 0.9243 0.2028 0.030 Uiso 1 1 calc R
H19C H 0.2708 0.9744 0.1580 0.030 Uiso 1 1 calc R
C20 C 0.35603(11) 0.55792(11) 0.27610(5) 0.0236(3) Uani 1 1 d .
H20A H 0.4414 0.5525 0.2877 0.028 Uiso 1 1 calc R
H20B H 0.3236 0.4966 0.2463 0.028 Uiso 1 1 calc R
C21 C 0.31091(12) 0.53431(12) 0.32436(5) 0.0263(3) Uani 1 1 d .
H21A H 0.3629 0.5706 0.3588 0.032 Uiso 1 1 calc R
H21B H 0.3013 0.4438 0.3298 0.032 Uiso 1 1 calc R
C22 C 0.19483(12) 0.60126(12) 0.30623(6) 0.0272(3) Uani 1 1 d .
H22A H 0.1703 0.6256 0.3383 0.033 Uiso 1 1 calc R
H22B H 0.1343 0.5479 0.2814 0.033 Uiso 1 1 calc R
C23 C 0.21871(10) 0.71592(11) 0.27609(5) 0.0181(2) Uani 1 1 d .
H23A H 0.1508 0.7360 0.2441 0.022 Uiso 1 1 calc R
H23B H 0.2367 0.7892 0.3010 0.022 Uiso 1 1 calc R
C71 C 0.01067(10) 0.78562(10) 0.10988(5) 0.0173(2) Uani 1 1 d .
H71 H 0.0955 0.8014 0.1187 0.021 Uiso 1 1 calc R
C72 C -0.04076(11) 0.89652(11) 0.13215(6) 0.0237(2) Uani 1 1 d .
H72A H -0.1252 0.8890 0.1204 0.036 Uiso 1 1 calc R
H72B H -0.0191 0.9746 0.1178 0.036 Uiso 1 1 calc R
H72C H -0.0110 0.8970 0.1725 0.036 Uiso 1 1 calc R
C73 C -0.03973(12) 0.77886(12) 0.04706(5) 0.0257(3) Uani 1 1 d .
H73A H 0.0013 0.7147 0.0329 0.039 Uiso 1 1 calc R
H73B H -0.0307 0.8601 0.0311 0.039 Uiso 1 1 calc R
H73C H -0.1220 0.7575 0.0369 0.039 Uiso 1 1 calc R
C111 C 0.12898(10) 0.32971(10) 0.15678(5) 0.0191(2) Uani 1 1 d .
H111 H 0.1994 0.3596 0.1482 0.023 Uiso 1 1 calc R
C112 C 0.16797(11) 0.26059(11) 0.21213(6) 0.0247(3) Uani 1 1 d .
H11A H 0.2021 0.3204 0.2418 0.037 Uiso 1 1 calc R
H11B H 0.2256 0.1972 0.2113 0.037 Uiso 1 1 calc R
H11C H 0.1012 0.2200 0.2187 0.037 Uiso 1 1 calc R
C113 C 0.06442(13) 0.23771(11) 0.11140(6) 0.0278(3) Uani 1 1 d .
H11D H -0.0054 0.2078 0.1189 0.042 Uiso 1 1 calc R
H11E H 0.1147 0.1665 0.1107 0.042 Uiso 1 1 calc R
H11F H 0.0428 0.2802 0.0756 0.042 Uiso 1 1 calc R
C121 C 0.31365(10) 0.87745(11) 0.04453(5) 0.0198(2) Uani 1 1 d .
H121 H 0.2631 0.8474 0.0663 0.024 Uiso 1 1 calc R
C122 C 0.24407(13) 0.86749(15) -0.01660(6) 0.0348(3) Uani 1 1 d .
H12A H 0.2919 0.8952 -0.0390 0.052 Uiso 1 1 calc R
H12B H 0.1752 0.9205 -0.0243 0.052 Uiso 1 1 calc R
H12C H 0.2206 0.7804 -0.0256 0.052 Uiso 1 1 calc R
C123 C 0.34462(13) 1.01407(12) 0.06039(6) 0.0309(3) Uani 1 1 d .
H12D H 0.3943 1.0183 0.0987 0.046 Uiso 1 1 calc R
H12E H 0.2738 1.0619 0.0563 0.046 Uiso 1 1 calc R
H12F H 0.3856 1.0494 0.0363 0.046 Uiso 1 1 calc R
C171 C 0.49474(11) 0.44467(11) 0.09296(5) 0.0205(2) Uani 1 1 d .
H171 H 0.4149 0.4159 0.0723 0.025 Uiso 1 1 calc R
C172 C 0.57990(12) 0.35893(13) 0.07684(5) 0.0281(3) Uani 1 1 d .
H17A H 0.5728 0.3718 0.0379 0.042 Uiso 1 1 calc R
H17B H 0.5625 0.2715 0.0827 0.042 Uiso 1 1 calc R
H17C H 0.6589 0.3786 0.0996 0.042 Uiso 1 1 calc R
C173 C 0.51026(14) 0.42997(13) 0.15456(6) 0.0328(3) Uani 1 1 d .
H17D H 0.5867 0.4609 0.1760 0.049 Uiso 1 1 calc R
H17E H 0.5035 0.3415 0.1630 0.049 Uiso 1 1 calc R
H17F H 0.4505 0.4781 0.1640 0.049 Uiso 1 1 calc R
B1 B 0.26115(10) 0.64109(11) 0.12278(5) 0.0126(2) Uani 1 1 d .

loop_
_atom_site_aniso_label
_atom_site_aniso_U_11
_atom_site_aniso_U_22
_atom_site_aniso_U_33
_atom_site_aniso_U_23
_atom_site_aniso_U_13
_atom_site_aniso_U_12
Ga1 0.01285(6) 0.01200(6) 0.01280(6) -0.00104(4) 0.00482(4) -0.00131(4)
O1 0.0192(4) 0.0154(4) 0.0183(4) 0.0023(3) 0.0105(3) 0.0036(3)
N1 0.0129(4) 0.0148(4) 0.0133(4) -0.0003(3) 0.0059(3) -0.0002(3)
N5 0.0130(4) 0.0124(4) 0.0131(4) -0.0008(3) 0.0055(3) -0.0007(3)
C3 0.0177(5) 0.0175(5) 0.0125(5) -0.0028(4) 0.0049(4) 0.0001(4)
C4 0.0163(5) 0.0149(5) 0.0138(5) -0.0026(4) 0.0035(4) -0.0011(4)
C6 0.0111(4) 0.0147(5) 0.0132(5) -0.0013(4) 0.0041(4) -0.0015(4)
C7 0.0133(5) 0.0145(5) 0.0152(5) -0.0016(4) 0.0040(4) -0.0007(4)
C8 0.0155(5) 0.0196(5) 0.0225(6) -0.0022(4) 0.0081(4) 0.0011(4)
C9 0.0176(5) 0.0254(6) 0.0262(6) 0.0001(5) 0.0130(5) -0.0023(4)
C10 0.0198(5) 0.0184(5) 0.0256(6) 0.0031(4) 0.0107(5) -0.0038(4)
C11 0.0144(5) 0.0142(5) 0.0175(5) -0.0007(4) 0.0053(4) -0.0017(4)
C12 0.0130(5) 0.0199(5) 0.0101(5) 0.0000(4) 0.0052(4) -0.0004(4)
C13 0.0176(5) 0.0201(5) 0.0120(5) 0.0009(4) 0.0059(4) -0.0011(4)
C14 0.0221(6) 0.0258(6) 0.0192(6) 0.0019(5) 0.0084(5) -0.0064(5)
C15 0.0154(5) 0.0404(8) 0.0235(6) 0.0012(5) 0.0088(5) -0.0056(5)
C16 0.0152(5) 0.0367(7) 0.0184(6) 0.0019(5) 0.0060(4) 0.0053(5)
C17 0.0166(5) 0.0239(6) 0.0106(5) 0.0009(4) 0.0051(4) 0.0031(4)
C18 0.0155(5) 0.0237(6) 0.0218(6) -0.0023(4) 0.0060(4) -0.0037(4)
C19 0.0248(6) 0.0148(5) 0.0189(5) -0.0012(4) 0.0054(5) 0.0010(4)
C20 0.0300(6) 0.0177(5) 0.0274(6) 0.0068(5) 0.0148(5) 0.0071(5)
C21 0.0364(7) 0.0210(6) 0.0252(6) 0.0072(5) 0.0150(6) 0.0029(5)
C22 0.0302(7) 0.0249(6) 0.0337(7) 0.0033(5) 0.0201(6) -0.0023(5)
C23 0.0169(5) 0.0207(5) 0.0196(5) 0.0000(4) 0.0099(4) 0.0019(4)
C71 0.0166(5) 0.0134(5) 0.0231(6) 0.0009(4) 0.0080(4) 0.0014(4)
C72 0.0236(6) 0.0155(5) 0.0334(7) -0.0012(5) 0.0107(5) 0.0035(4)
C73 0.0315(7) 0.0233(6) 0.0227(6) 0.0053(5) 0.0089(5) 0.0073(5)
C111 0.0192(5) 0.0132(5) 0.0273(6) 0.0021(4) 0.0107(5) 0.0003(4)
C112 0.0231(6) 0.0186(6) 0.0303(7) 0.0053(5) 0.0054(5) 0.0015(4)
C113 0.0397(8) 0.0160(6) 0.0294(7) -0.0015(5) 0.0132(6) -0.0009(5)
C121 0.0226(6) 0.0178(5) 0.0216(6) 0.0048(4) 0.0105(5) 0.0028(4)
C122 0.0332(7) 0.0361(8) 0.0288(7) 0.0034(6) 0.0005(6) 0.0140(6)
C123 0.0432(8) 0.0192(6) 0.0372(8) 0.0024(5) 0.0226(6) 0.0004(5)
C171 0.0228(6) 0.0223(6) 0.0181(5) 0.0030(4) 0.0087(5) 0.0080(4)
C172 0.0346(7) 0.0318(7) 0.0197(6) 0.0014(5) 0.0108(5) 0.0156(6)
C173 0.0513(9) 0.0302(7) 0.0247(7) 0.0106(5) 0.0229(6) 0.0196(6)
B1 0.0130(5) 0.0119(5) 0.0138(5) 0.0011(4) 0.0054(4) 0.0014(4)

loop_
_atom_type_symbol
_atom_type_description
_atom_type_scat_dispersion_real
_atom_type_scat_dispersion_imag
_atom_type_scat_source
C C 0.0033 0.0016 'International Tables Vol C Tables 4.2.6.8 and 6.1.1.4'
H H 0.0000 0.0000 'International Tables Vol C Tables 4.2.6.8 and 6.1.1.4'
B B 0.0013 0.0007 'International Tables Vol C Tables 4.2.6.8 and 6.1.1.4'
Ga Ga 0.2307 1.6083 'International Tables Vol C Tables 4.2.6.8 and 6.1.1.4'
N N 0.0061 0.0033 'International Tables Vol C Tables 4.2.6.8 and 6.1.1.4'
O O 0.0106 0.0060 'International Tables Vol C Tables 4.2.6.8 and 6.1.1.4'

loop_
_geom_angle_atom_site_label_1
_geom_angle_atom_site_label_2
_geom_angle_atom_site_label_3
_geom_angle
C18 Ga1 C19 113.17(5)
C18 Ga1 B1 117.52(5)
C19 Ga1 B1 120.43(5)
C18 Ga1 O1 97.21(4)
C19 Ga1 O1 97.38(4)
B1 Ga1 O1 105.05(4)
C20 O1 C23 110.00(8)
C20 O1 Ga1 120.49(7)
C23 O1 Ga1 123.42(7)
C3 N1 C12 122.73(9)
C3 N1 B1 110.07(9)
C12 N1 B1 127.20(9)
C4 N5 C6 119.95(9)
C4 N5 B1 109.41(9)
C6 N5 B1 130.60(9)
C4 C3 N1 108.55(9)
C4 C3 H3 125.7
N1 C3 H3 125.7
C3 C4 N5 109.35(9)
C3 C4 H4 125.3
N5 C4 H4 125.3
C11 C6 C7 121.32(10)
C11 C6 N5 119.42(9)
C7 C6 N5 119.24(9)
C8 C7 C6 118.22(10)
C8 C7 C71 120.90(10)
C6 C7 C71 120.87(9)
C9 C8 C7 121.11(10)
C9 C8 H8 119.4
C7 C8 H8 119.4
C10 C9 C8 119.88(10)
C10 C9 H9 120.1
C8 C9 H9 120.1
C9 C10 C11 121.39(11)
C9 C10 H10 119.3
C11 C10 H10 119.3
C10 C11 C6 118.08(10)
C10 C11 C111 119.33(10)
C6 C11 C111 122.58(10)
C17 C12 C13 122.01(10)
C17 C12 N1 119.08(10)
C13 C12 N1 118.89(9)
C14 C13 C12 117.84(11)
C14 C13 C121 120.43(11)
C12 C13 C121 121.65(10)
C15 C14 C13 121.04(12)
C15 C14 H14 119.5
C13 C14 H14 119.5
C16 C15 C14 120.30(11)
C16 C15 H15 119.8
C14 C15 H15 119.8
C15 C16 C17 121.16(11)
C15 C16 H16 119.4
C17 C16 H16 119.4
C16 C17 C12 117.64(11)
C16 C17 C171 121.16(10)
C12 C17 C171 121.19(10)
Ga1 C18 H18A 109.5
Ga1 C18 H18B 109.5
H18A C18 H18B 109.5
Ga1 C18 H18C 109.5
H18A C18 H18C 109.5
H18B C18 H18C 109.5
Ga1 C19 H19A 109.5
Ga1 C19 H19B 109.5
H19A C19 H19B 109.5
Ga1 C19 H19C 109.5
H19A C19 H19C 109.5
H19B C19 H19C 109.5
O1 C20 C21 104.36(9)
O1 C20 H20A 110.9
C21 C20 H20A 110.9
O1 C20 H20B 110.9
C21 C20 H20B 110.9
H20A C20 H20B 108.9
C20 C21 C22 102.06(10)
C20 C21 H21A 111.4
C22 C21 H21A 111.4
C20 C21 H21B 111.4
C22 C21 H21B 111.4
H21A C21 H21B 109.2
C21 C22 C23 103.21(10)
C21 C22 H22A 111.1
C23 C22 H22A 111.1
C21 C22 H22B 111.1
C23 C22 H22B 111.1
H22A C22 H22B 109.1
O1 C23 C22 105.69(9)
O1 C23 H23A 110.6
C22 C23 H23A 110.6
O1 C23 H23B 110.6
C22 C23 H23B 110.6
H23A C23 H23B 108.7
C7 C71 C72 113.29(10)
C7 C71 C73 111.12(10)
C72 C71 C73 110.38(10)
C7 C71 H71 107.2
C72 C71 H71 107.2
C73 C71 H71 107.2
C71 C72 H72A 109.5
C71 C72 H72B 109.5
H72A C72 H72B 109.5
C71 C72 H72C 109.5
H72A C72 H72C 109.5
H72B C72 H72C 109.5
C71 C73 H73A 109.5
C71 C73 H73B 109.5
H73A C73 H73B 109.5
C71 C73 H73C 109.5
H73A C73 H73C 109.5
H73B C73 H73C 109.5
C11 C111 C112 112.37(10)
C11 C111 C113 110.64(10)
C112 C111 C113 109.06(10)
C11 C111 H111 108.2
C112 C111 H111 108.2
C113 C111 H111 108.2
C111 C112 H11A 109.5
C111 C112 H11B 109.5
H11A C112 H11B 109.5
C111 C112 H11C 109.5
H11A C112 H11C 109.5
H11B C112 H11C 109.5
C111 C113 H11D 109.5
C111 C113 H11E 109.5
H11D C113 H11E 109.5
C111 C113 H11F 109.5
H11D C113 H11F 109.5
H11E C113 H11F 109.5
C13 C121 C123 113.69(11)
C13 C121 C122 109.68(10)
C123 C121 C122 110.42(11)
C13 C121 H121 107.6
C123 C121 H121 107.6
C122 C121 H121 107.6
C121 C122 H12A 109.5
C121 C122 H12B 109.5
H12A C122 H12B 109.5
C121 C122 H12C 109.5
H12A C122 H12C 109.5
H12B C122 H12C 109.5
C121 C123 H12D 109.5
C121 C123 H12E 109.5
H12D C123 H12E 109.5
C121 C123 H12F 109.5
H12D C123 H12F 109.5
H12E C123 H12F 109.5
C17 C171 C172 113.55(10)
C17 C171 C173 110.82(10)
C172 C171 C173 109.55(10)
C17 C171 H171 107.6
C172 C171 H171 107.6
C173 C171 H171 107.6
C171 C172 H17A 109.5
C171 C172 H17B 109.5
H17A C172 H17B 109.5
C171 C172 H17C 109.5
H17A C172 H17C 109.5
H17B C172 H17C 109.5
C171 C173 H17D 109.5
C171 C173 H17E 109.5
H17D C173 H17E 109.5
C171 C173 H17F 109.5
H17D C173 H17F 109.5
H17E C173 H17F 109.5
N5 B1 N1 102.62(9)
N5 B1 Ga1 135.87(8)
N1 B1 Ga1 121.41(8)

loop_
_geom_bond_atom_site_label_1
_geom_bond_atom_site_label_2
_geom_bond_distance
Ga1 C18 1.9843(12)
Ga1 C19 1.9946(11)
Ga1 B1 2.0977(12)
Ga1 O1 2.1116(8)
O1 C20 1.4465(14)
O1 C23 1.4539(13)
N1 C3 1.3982(14)
N1 C12 1.4329(13)
N1 B1 1.4472(14)
N5 C4 1.4033(13)
N5 C6 1.4361(13)
N5 B1 1.4453(14)
C3 C4 1.3482(15)
C3 H3 0.9500
C4 H4 0.9500
C6 C11 1.4058(15)
C6 C7 1.4116(15)
C7 C8 1.3967(15)
C7 C71 1.5243(15)
C8 C9 1.3891(17)
C8 H8 0.9500
C9 C10 1.3816(17)
C9 H9 0.9500
C10 C11 1.4003(15)
C10 H10 0.9500
C11 C111 1.5192(15)
C12 C17 1.4073(15)
C12 C13 1.4078(16)
C13 C14 1.3949(16)
C13 C121 1.5231(16)
C14 C15 1.3851(19)
C14 H14 0.9500
C15 C16 1.3837(19)
C15 H15 0.9500
C16 C17 1.3978(16)
C16 H16 0.9500
C17 C171 1.5231(17)
C18 H18A 0.9800
C18 H18B 0.9800
C18 H18C 0.9800
C19 H19A 0.9800
C19 H19B 0.9800
C19 H19C 0.9800
C20 C21 1.5165(17)
C20 H20A 0.9900
C20 H20B 0.9900
C21 C22 1.5224(19)
C21 H21A 0.9900
C21 H21B 0.9900
C22 C23 1.5224(17)
C22 H22A 0.9900
C22 H22B 0.9900
C23 H23A 0.9900
C23 H23B 0.9900
C71 C72 1.5298(16)
C71 C73 1.5320(17)
C71 H71 1.0000
C72 H72A 0.9800
C72 H72B 0.9800
C72 H72C 0.9800
C73 H73A 0.9800
C73 H73B 0.9800
C73 H73C 0.9800
C111 C112 1.5345(17)
C111 C113 1.5380(18)
C111 H111 1.0000
C112 H11A 0.9800
C112 H11B 0.9800
C112 H11C 0.9800
C113 H11D 0.9800
C113 H11E 0.9800
C113 H11F 0.9800
C121 C123 1.5316(17)
C121 C122 1.5327(18)
C121 H121 1.0000
C122 H12A 0.9800
C122 H12B 0.9800
C122 H12C 0.9800
C123 H12D 0.9800
C123 H12E 0.9800
C123 H12F 0.9800
C171 C172 1.5316(16)
C171 C173 1.5333(17)
C171 H171 1.0000
C172 H17A 0.9800
C172 H17B 0.9800
C172 H17C 0.9800
C173 H17D 0.9800
C173 H17E 0.9800
C173 H17F 0.9800
